data_7058667
loop_
_publ_author_name
'Nuthanakanti, Ashok'

_publ_section_title
;
 Cytidine and ribothymidine nucleolipids synthesis, organogelation, and
 selective anion and metal ion responsiveness
;
_journal_issue 34
_journal_name_full 'New Journal of Chemistry'
_journal_page_first 13447
_journal_paper_doi 10.1039/C9NJ03276B
_journal_volume 43
_journal_year 2019
_chemical_absolute_configuration unk
_chemical_formula_sum 'C36 H64 N2 O9 S'
_chemical_formula_weight 700.95
_space_group_crystal_system monoclinic
_space_group_IT_number 5
_space_group_name_Hall 'C 2y'
_space_group_name_H-M_alt 'C 1 2 1'
_symmetry_space_group_name_Hall 'C 2y'
_symmetry_space_group_name_H-M 'C 1 2 1'
_atom_sites_solution_hydrogens geom
_audit_creation_method SHELXL-2016/6
_audit_update_record
;
2018-03-14 deposited with the CCDC.    2019-07-25 downloaded from the CCDC.
;
_cell_angle_alpha 90
_cell_angle_beta 95.254(4)
_cell_angle_gamma 90
_cell_formula_units_Z 4
_cell_length_a 17.373(3)
_cell_length_b 5.5303(11)
_cell_length_c 40.002(8)
_cell_measurement_reflns_used 8480
_cell_measurement_temperature 100(2)
_cell_measurement_theta_max 28.27
_cell_measurement_theta_min 2.36
_cell_volume 3827.2(13)
_computing_cell_refinement 'Bruker SAINT'
_computing_data_collection 'Bruker APEX2'
_computing_data_reduction 'Bruker SAINT'
_computing_molecular_graphics 'Bruker SHELXTL'
_computing_publication_material 'Bruker SHELXTL'
_computing_structure_refinement 'SHELXL-2016/6 (Sheldrick, 2016)'
_computing_structure_solution 'SHELXT 2014/5 (Sheldrick, 2014)'
_diffrn_ambient_temperature 100(2)
_diffrn_measured_fraction_theta_full 0.999
_diffrn_measured_fraction_theta_max 0.984
_diffrn_measurement_device_type 'Bruker APEX-II CCD'
_diffrn_measurement_method '\f and \w scans'
_diffrn_radiation_type MoK\a
_diffrn_radiation_wavelength 0.71073
_diffrn_reflns_av_R_equivalents 0.0661
_diffrn_reflns_av_unetI/netI 0.0791
_diffrn_reflns_Laue_measured_fraction_full 0.999
_diffrn_reflns_Laue_measured_fraction_max 0.984
_diffrn_reflns_limit_h_max 22
_diffrn_reflns_limit_h_min -23
_diffrn_reflns_limit_k_max 7
_diffrn_reflns_limit_k_min -7
_diffrn_reflns_limit_l_max 53
_diffrn_reflns_limit_l_min -53
_diffrn_reflns_number 33021
_diffrn_reflns_point_group_measured_fraction_full 0.973
_diffrn_reflns_point_group_measured_fraction_max 0.938
_diffrn_reflns_theta_full 25.242
_diffrn_reflns_theta_max 28.464
_diffrn_reflns_theta_min 1.022
_diffrn_source 'fine-focus sealed tube'
_exptl_absorpt_coefficient_mu 0.138
_exptl_absorpt_correction_T_max 0.7457
_exptl_absorpt_correction_T_min 0.4288
_exptl_absorpt_correction_type multi-scan
_exptl_absorpt_process_details 'multi-scan absorption correction'
_exptl_crystal_colour Colourless
_exptl_crystal_density_diffrn 1.216
_exptl_crystal_description Rod
_exptl_crystal_F_000 1528
_exptl_crystal_size_max 0.9
_exptl_crystal_size_mid 0.45
_exptl_crystal_size_min 0.2
_refine_diff_density_max 0.416
_refine_diff_density_min -0.526
_refine_diff_density_rms 0.068
_refine_ls_abs_structure_details
;
 Flack x determined using 2565 quotients [(I+)-(I-)]/[(I+)+(I-)]
 (Parsons, Flack and Wagner, Acta Cryst. B69 (2013) 249-259).
;
_refine_ls_abs_structure_Flack -0.04(6)
_refine_ls_extinction_method none
_refine_ls_goodness_of_fit_ref 1.043
_refine_ls_hydrogen_treatment constr
_refine_ls_matrix_type full
_refine_ls_number_parameters 439
_refine_ls_number_reflns 9095
_refine_ls_number_restraints 1
_refine_ls_restrained_S_all 1.043
_refine_ls_R_factor_all 0.0718
_refine_ls_R_factor_gt 0.0599
_refine_ls_shift/su_max 0.001
_refine_ls_shift/su_mean 0.000
_refine_ls_structure_factor_coef Fsqd
_refine_ls_weighting_details 'w=1/[\s^2^(Fo^2^)+(0.1000P)^2^+0.5972P] where P=(Fo^2^+2Fc^2^)/3'
_refine_ls_weighting_scheme calc
_refine_ls_wR_factor_gt 0.1545
_refine_ls_wR_factor_ref 0.1625
_reflns_Friedel_coverage 0.733
_reflns_Friedel_fraction_full 0.940
_reflns_Friedel_fraction_max 0.883
_reflns_number_gt 7845
_reflns_number_total 9095
_reflns_threshold_expression 'I > 2\s(I)'
_cod_data_source_file c9nj03276b2.cif
_cod_data_source_block Compound_7a
_cod_depositor_comments 'Adding full bibliography for 7058667--7058668.cif.'
_cod_database_code 7058667
_shelx_shelxl_version_number 2016/6
_shelx_space_group_comment
;
The symmetry employed for this shelxl refinement is uniquely defined
by the following loop, which should always be used as a source of
symmetry information in preference to the above space-group names.
They are only intended as comments.
;

loop_
_space_group_symop_operation_xyz
'x, y, z'
'-x, y, -z'
'x+1/2, y+1/2, z'
'-x+1/2, y+1/2, -z'

loop_
_atom_site_label
_atom_site_type_symbol
_atom_site_fract_x
_atom_site_fract_y
_atom_site_fract_z
_atom_site_U_iso_or_equiv
_atom_site_adp_type
_atom_site_occupancy
_atom_site_site_symmetry_order
_atom_site_calc_flag
_atom_site_refinement_flags_posn
_atom_site_refinement_flags_adp
S1 S 0.59725(5) 0.68342(17) 0.56683(2) 0.0171(2) Uani 1 1 d . .
O4 O 0.29777(14) 0.3274(5) 0.49360(5) 0.0135(5) Uani 1 1 d . .
O3' O 0.40731(14) 0.3364(5) 0.70122(5) 0.0155(5) Uani 1 1 d . .
O4' O 0.47012(14) 0.3052(5) 0.62818(6) 0.0140(5) Uani 1 1 d . .
O2' O 0.29277(13) 0.1554(5) 0.66168(5) 0.0136(5) Uani 1 1 d . .
O2 O 0.28528(16) 0.6563(5) 0.59666(6) 0.0217(6) Uani 1 1 d . .
O5' O 0.53106(16) -0.1827(5) 0.65014(7) 0.0198(5) Uani 1 1 d . .
H5' H 0.526144 -0.195439 0.629630 0.030 Uiso 1 1 calc R U
O8 O 0.30062(16) -0.2172(5) 0.68412(7) 0.0221(6) Uani 1 1 d . .
O1S O 0.53227(16) 0.8110(6) 0.58216(7) 0.0263(7) Uani 1 1 d . .
O20 O 0.50259(18) 0.2449(6) 0.74111(7) 0.0309(8) Uani 1 1 d . .
N3 N 0.28898(17) 0.4730(5) 0.54588(7) 0.0130(6) Uani 1 1 d . .
H3 H 0.256286 0.577633 0.537295 0.016 Uiso 1 1 calc R U
N1 N 0.35612(16) 0.3076(5) 0.59312(6) 0.0118(6) Uani 1 1 d . .
C2 C 0.3088(2) 0.4908(6) 0.58001(8) 0.0130(7) Uani 1 1 d . .
C4 C 0.31567(18) 0.3063(6) 0.52391(8) 0.0108(6) Uani 1 1 d . .
C8 C 0.2674(2) -0.0285(7) 0.68052(8) 0.0145(7) Uani 1 1 d . .
C3' C 0.43306(19) 0.1487(6) 0.67993(8) 0.0116(6) Uani 1 1 d . .
H3' H 0.444313 -0.002713 0.692148 0.014 Uiso 1 1 calc R U
C6 C 0.38207(19) 0.1279(6) 0.57288(8) 0.0117(6) Uani 1 1 d . .
H6 H 0.413498 0.007410 0.582974 0.014 Uiso 1 1 calc R U
C1' C 0.38854(18) 0.3253(6) 0.62821(7) 0.0107(6) Uani 1 1 d . .
H1' H 0.374922 0.481177 0.637717 0.013 Uiso 1 1 calc R U
C5 C 0.36459(19) 0.1171(6) 0.53952(8) 0.0111(6) Uani 1 1 d . .
C4' C 0.5022(2) 0.2375(6) 0.66171(8) 0.0131(7) Uani 1 1 d . .
H4' H 0.525290 0.379647 0.673294 0.016 Uiso 1 1 calc R U
C20 C 0.4495(2) 0.3719(7) 0.73091(8) 0.0168(7) Uani 1 1 d . .
C5' C 0.5628(2) 0.0468(7) 0.65914(9) 0.0155(7) Uani 1 1 d . .
H5'1 H 0.596977 0.096202 0.642516 0.019 Uiso 1 1 calc R U
H5'2 H 0.593567 0.033444 0.680567 0.019 Uiso 1 1 calc R U
C21 C 0.4204(2) 0.5926(7) 0.74787(8) 0.0173(7) Uani 1 1 d . .
H21A H 0.371071 0.638805 0.736334 0.021 Uiso 1 1 calc R U
H21B H 0.456288 0.724357 0.745352 0.021 Uiso 1 1 calc R U
C2' C 0.36859(19) 0.1193(6) 0.65132(8) 0.0115(6) Uani 1 1 d . .
H2' H 0.372403 -0.037598 0.640205 0.014 Uiso 1 1 calc R U
C11 C 0.1526(2) 0.2480(7) 0.74880(9) 0.0186(8) Uani 1 1 d . .
H11A H 0.143506 0.092858 0.759046 0.022 Uiso 1 1 calc R U
H11B H 0.105901 0.292909 0.735079 0.022 Uiso 1 1 calc R U
C7 C 0.3957(2) -0.0726(7) 0.51751(8) 0.0156(7) Uani 1 1 d . .
H7A H 0.424954 -0.188895 0.531217 0.023 Uiso 1 1 calc R U
H7B H 0.428525 0.002211 0.502456 0.023 Uiso 1 1 calc R U
H7C H 0.353548 -0.152269 0.504788 0.023 Uiso 1 1 calc R U
C9 C 0.1971(2) 0.0438(7) 0.69712(9) 0.0173(7) Uani 1 1 d . .
H9A H 0.173035 -0.099185 0.705607 0.021 Uiso 1 1 calc R U
H9B H 0.160113 0.119707 0.680742 0.021 Uiso 1 1 calc R U
C22 C 0.4102(2) 0.5619(7) 0.78523(9) 0.0174(7) Uani 1 1 d . .
H22A H 0.378025 0.422096 0.788448 0.021 Uiso 1 1 calc R U
H22B H 0.460170 0.535617 0.797622 0.021 Uiso 1 1 calc R U
C16 C 0.0588(2) 0.8666(7) 0.87481(9) 0.0187(7) Uani 1 1 d . .
H16A H 0.109238 0.869227 0.887403 0.022 Uiso 1 1 calc R U
H16B H 0.053804 1.013417 0.861521 0.022 Uiso 1 1 calc R U
C14 C 0.1161(2) 0.6483(7) 0.82644(9) 0.0197(8) Uani 1 1 d . .
H14A H 0.166619 0.639956 0.838896 0.024 Uiso 1 1 calc R U
H14B H 0.113211 0.799436 0.814086 0.024 Uiso 1 1 calc R U
C24 C 0.3580(2) 0.7764(7) 0.83536(9) 0.0182(7) Uani 1 1 d . .
H24A H 0.406933 0.758748 0.848873 0.022 Uiso 1 1 calc R U
H24B H 0.326776 0.635143 0.839087 0.022 Uiso 1 1 calc R U
C27 C 0.2579(2) 1.2186(7) 0.89443(9) 0.0184(7) Uani 1 1 d . .
H27A H 0.210051 1.237100 0.880130 0.022 Uiso 1 1 calc R U
H27B H 0.289605 1.359686 0.891291 0.022 Uiso 1 1 calc R U
C25 C 0.3166(2) 1.0026(7) 0.84664(9) 0.0183(7) Uani 1 1 d . .
H25A H 0.268223 1.021403 0.832765 0.022 Uiso 1 1 calc R U
H25B H 0.348308 1.143166 0.843122 0.022 Uiso 1 1 calc R U
C23 C 0.3727(2) 0.7880(7) 0.79839(9) 0.0171(7) Uani 1 1 d . .
H23A H 0.405676 0.925766 0.795066 0.021 Uiso 1 1 calc R U
H23B H 0.323812 0.815208 0.785165 0.021 Uiso 1 1 calc R U
C10 C 0.2182(2) 0.2213(7) 0.72637(9) 0.0184(7) Uani 1 1 d . .
H10A H 0.263961 0.163345 0.739648 0.022 Uiso 1 1 calc R U
H10B H 0.230043 0.378319 0.717328 0.022 Uiso 1 1 calc R U
C17 C -0.0031(2) 0.8664(7) 0.89942(9) 0.0191(7) Uani 1 1 d . .
H17A H -0.053619 0.863614 0.886930 0.023 Uiso 1 1 calc R U
H17B H 0.002046 0.720607 0.912920 0.023 Uiso 1 1 calc R U
C26 C 0.2999(2) 0.9942(7) 0.88357(9) 0.0184(7) Uani 1 1 d . .
H26A H 0.268787 0.852668 0.887192 0.022 Uiso 1 1 calc R U
H26B H 0.348384 0.977819 0.897503 0.022 Uiso 1 1 calc R U
C12 C 0.1689(2) 0.4369(7) 0.77649(9) 0.0206(8) Uani 1 1 d . .
H12A H 0.219047 0.404284 0.788376 0.025 Uiso 1 1 calc R U
H12B H 0.171113 0.595637 0.766322 0.025 Uiso 1 1 calc R U
C13 C 0.1080(2) 0.4388(7) 0.80153(9) 0.0182(8) Uani 1 1 d . .
H13A H 0.111085 0.287879 0.813944 0.022 Uiso 1 1 calc R U
H13B H 0.057257 0.446690 0.789252 0.022 Uiso 1 1 calc R U
C29 C 0.1941(2) 1.4265(7) 0.94159(9) 0.0208(8) Uani 1 1 d . .
H29A H 0.147637 1.443419 0.926342 0.025 Uiso 1 1 calc R U
H29B H 0.225034 1.570797 0.939596 0.025 Uiso 1 1 calc R U
C15 C 0.0547(2) 0.6483(7) 0.85102(9) 0.0196(8) Uani 1 1 d . .
H15A H 0.059859 0.501573 0.864318 0.024 Uiso 1 1 calc R U
H15B H 0.004243 0.645488 0.838484 0.024 Uiso 1 1 calc R U
C18 C 0.0021(2) 1.0849(8) 0.92248(10) 0.0230(8) Uani 1 1 d . .
H18A H -0.004961 1.230263 0.908974 0.028 Uiso 1 1 calc R U
H18B H 0.053442 1.091177 0.934239 0.028 Uiso 1 1 calc R U
C2S C 0.6647(2) 0.6011(8) 0.60106(10) 0.0233(8) Uani 1 1 d . .
H2S1 H 0.687777 0.744253 0.611166 0.035 Uiso 1 1 calc R U
H2S2 H 0.704204 0.500585 0.593096 0.035 Uiso 1 1 calc R U
H2S3 H 0.638505 0.513873 0.617411 0.035 Uiso 1 1 calc R U
C30 C 0.1711(2) 1.4089(7) 0.97749(9) 0.0218(8) Uani 1 1 d . .
H30A H 0.146632 1.253719 0.980464 0.026 Uiso 1 1 calc R U
H30B H 0.217384 1.416287 0.993001 0.026 Uiso 1 1 calc R U
C28 C 0.2394(2) 1.2085(7) 0.93102(9) 0.0192(7) Uani 1 1 d . .
H28A H 0.209853 1.063101 0.934392 0.023 Uiso 1 1 calc R U
H28B H 0.287437 1.197682 0.945356 0.023 Uiso 1 1 calc R U
C31 C 0.1162(3) 1.6097(8) 0.98594(10) 0.0282(9) Uani 1 1 d . .
H31A H 0.140565 1.763739 0.983562 0.042 Uiso 1 1 calc R U
H31B H 0.103435 1.590676 1.008647 0.042 Uiso 1 1 calc R U
H31C H 0.069820 1.601407 0.970947 0.042 Uiso 1 1 calc R U
C19 C -0.0576(3) 1.0824(9) 0.94825(11) 0.0296(10) Uani 1 1 d . .
H19A H -0.108557 1.070936 0.936845 0.044 Uiso 1 1 calc R U
H19B H -0.053410 1.228777 0.961193 0.044 Uiso 1 1 calc R U
H19C H -0.048389 0.945954 0.962905 0.044 Uiso 1 1 calc R U
C1S C 0.5627(2) 0.3874(9) 0.55579(11) 0.0292(10) Uani 1 1 d . .
H1S1 H 0.541458 0.314807 0.574718 0.044 Uiso 1 1 calc R U
H1S2 H 0.604620 0.290223 0.549336 0.044 Uiso 1 1 calc R U
H1S3 H 0.523296 0.398142 0.537370 0.044 Uiso 1 1 calc R U

loop_
_atom_site_aniso_label
_atom_site_aniso_U_11
_atom_site_aniso_U_22
_atom_site_aniso_U_33
_atom_site_aniso_U_23
_atom_site_aniso_U_13
_atom_site_aniso_U_12
S1 0.0174(4) 0.0188(4) 0.0150(4) 0.0016(3) 0.0009(3) 0.0029(4)
O4 0.0142(12) 0.0150(12) 0.0108(11) 0.0013(9) -0.0015(9) -0.0035(10)
O3' 0.0153(12) 0.0208(13) 0.0101(10) -0.0041(10) -0.0014(9) 0.0069(11)
O4' 0.0101(12) 0.0189(12) 0.0124(11) 0.0017(10) -0.0020(9) -0.0009(10)
O2' 0.0123(12) 0.0148(12) 0.0138(10) 0.0012(10) 0.0010(9) 0.0008(10)
O2 0.0291(15) 0.0208(14) 0.0145(11) -0.0009(11) -0.0013(10) 0.0143(12)
O5' 0.0202(13) 0.0149(12) 0.0243(13) -0.0036(11) 0.0025(11) 0.0037(11)
O8 0.0214(14) 0.0182(13) 0.0270(14) 0.0055(11) 0.0039(11) 0.0045(11)
O1S 0.0219(15) 0.0331(16) 0.0226(13) -0.0060(12) -0.0051(11) 0.0169(13)
O20 0.0327(17) 0.0348(18) 0.0225(14) -0.0073(12) -0.0124(12) 0.0143(13)
N3 0.0128(14) 0.0137(14) 0.0122(13) -0.0002(11) -0.0014(11) 0.0048(11)
N1 0.0117(14) 0.0129(14) 0.0104(12) -0.0017(11) -0.0015(10) 0.0051(11)
C2 0.0131(17) 0.0118(16) 0.0140(15) 0.0006(13) 0.0008(13) 0.0007(13)
C4 0.0058(14) 0.0117(15) 0.0149(15) -0.0012(13) 0.0009(12) -0.0049(12)
C8 0.0137(17) 0.0178(17) 0.0114(15) 0.0014(13) -0.0027(12) 0.0002(14)
C3' 0.0133(16) 0.0096(15) 0.0117(14) -0.0016(12) -0.0004(11) 0.0039(12)
C6 0.0078(15) 0.0100(15) 0.0174(15) -0.0014(12) 0.0010(12) 0.0013(12)
C1' 0.0106(15) 0.0100(15) 0.0108(14) 0.0001(12) -0.0026(11) 0.0011(12)
C5 0.0062(15) 0.0115(15) 0.0155(15) -0.0008(12) 0.0005(12) 0.0003(12)
C4' 0.0156(17) 0.0128(16) 0.0103(14) 0.0000(12) -0.0027(12) 0.0025(13)
C20 0.0225(19) 0.0165(17) 0.0110(15) -0.0007(13) -0.0010(13) 0.0033(15)
C5' 0.0130(17) 0.0153(16) 0.0178(16) -0.0001(13) -0.0010(13) 0.0036(13)
C21 0.0223(19) 0.0155(17) 0.0134(15) -0.0031(13) -0.0011(13) 0.0023(15)
C2' 0.0100(15) 0.0113(15) 0.0132(14) 0.0001(12) 0.0008(12) 0.0012(12)
C11 0.0185(19) 0.0216(19) 0.0162(16) 0.0011(13) 0.0036(14) -0.0026(14)
C7 0.0140(17) 0.0176(17) 0.0151(15) -0.0032(13) 0.0010(13) 0.0020(14)
C9 0.0162(18) 0.0189(17) 0.0163(16) 0.0015(14) -0.0018(13) -0.0009(14)
C22 0.0199(19) 0.0183(18) 0.0139(16) -0.0012(13) 0.0004(13) 0.0013(14)
C16 0.0180(18) 0.0174(18) 0.0209(17) -0.0028(15) 0.0029(14) -0.0021(15)
C14 0.0201(19) 0.0192(19) 0.0203(17) -0.0003(15) 0.0046(14) 0.0004(15)
C24 0.0214(19) 0.0172(17) 0.0166(16) -0.0020(14) 0.0049(14) -0.0024(15)
C27 0.0174(18) 0.0193(19) 0.0185(16) -0.0019(14) 0.0028(13) 0.0032(14)
C25 0.0176(19) 0.0185(18) 0.0189(17) -0.0025(14) 0.0028(14) -0.0003(15)
C23 0.0193(18) 0.0166(17) 0.0155(15) -0.0008(14) 0.0013(13) -0.0004(15)
C10 0.0174(18) 0.0208(19) 0.0171(16) 0.0009(14) 0.0020(13) -0.0012(14)
C17 0.0185(18) 0.0194(18) 0.0194(16) -0.0012(15) 0.0015(14) -0.0013(15)
C26 0.0196(19) 0.0182(18) 0.0179(16) -0.0004(14) 0.0038(14) 0.0007(15)
C12 0.021(2) 0.0208(19) 0.0207(17) 0.0013(15) 0.0036(15) 0.0004(15)
C13 0.0205(19) 0.0184(18) 0.0158(16) 0.0000(14) 0.0009(14) -0.0004(15)
C29 0.020(2) 0.0224(19) 0.0196(17) -0.0005(15) 0.0030(15) 0.0020(15)
C15 0.0185(18) 0.0196(19) 0.0211(17) -0.0020(15) 0.0039(14) -0.0050(15)
C18 0.022(2) 0.026(2) 0.0223(18) -0.0021(16) 0.0064(15) -0.0010(16)
C2S 0.0134(18) 0.029(2) 0.0272(19) -0.0011(16) -0.0002(15) 0.0085(16)
C30 0.024(2) 0.024(2) 0.0180(17) 0.0005(15) 0.0030(15) 0.0015(16)
C28 0.0201(18) 0.0206(18) 0.0171(16) 0.0006(15) 0.0019(13) 0.0000(15)
C31 0.029(2) 0.032(2) 0.0244(19) -0.0040(17) 0.0070(17) 0.0046(18)
C19 0.033(3) 0.030(2) 0.028(2) -0.0053(18) 0.0118(18) -0.0036(19)
C1S 0.019(2) 0.035(2) 0.035(2) -0.0145(19) 0.0098(17) -0.0070(18)

loop_
_atom_type_symbol
_atom_type_description
_atom_type_scat_dispersion_real
_atom_type_scat_dispersion_imag
_atom_type_scat_source
C C 0.0033 0.0016 'International Tables Vol C Tables 4.2.6.8 and 6.1.1.4'
H H 0.0000 0.0000 'International Tables Vol C Tables 4.2.6.8 and 6.1.1.4'
N N 0.0061 0.0033 'International Tables Vol C Tables 4.2.6.8 and 6.1.1.4'
O O 0.0106 0.0060 'International Tables Vol C Tables 4.2.6.8 and 6.1.1.4'
S S 0.1246 0.1234 'International Tables Vol C Tables 4.2.6.8 and 6.1.1.4'

loop_
_geom_angle_atom_site_label_1
_geom_angle_atom_site_label_2
_geom_angle_atom_site_label_3
_geom_angle
O1S S1 C2S 105.76(17)
O1S S1 C1S 106.4(2)
C2S S1 C1S 98.0(2)
C20 O3' C3' 116.9(3)
C1' O4' C4' 108.5(2)
C8 O2' C2' 114.2(3)
C5' O5' H5' 109.5
C2 N3 C4 127.5(3)
C2 N3 H3 116.3
C4 N3 H3 116.3
C2 N1 C6 121.4(3)
C2 N1 C1' 118.6(3)
C6 N1 C1' 119.4(3)
O2 C2 N1 124.0(3)
O2 C2 N3 121.8(3)
N1 C2 N3 114.2(3)
O4 C4 N3 119.6(3)
O4 C4 C5 125.2(3)
N3 C4 C5 115.1(3)
O8 C8 O2' 122.7(3)
O8 C8 C9 125.8(4)
O2' C8 C9 111.4(3)
O3' C3' C2' 105.8(3)
O3' C3' C4' 110.3(3)
C2' C3' C4' 103.2(3)
O3' C3' H3' 112.3
C2' C3' H3' 112.3
C4' C3' H3' 112.3
C5 C6 N1 123.9(3)
C5 C6 H6 118.1
N1 C6 H6 118.1
O4' C1' N1 106.8(3)
O4' C1' C2' 102.9(2)
N1 C1' C2' 116.2(3)
O4' C1' H1' 110.2
N1 C1' H1' 110.2
C2' C1' H1' 110.2
C6 C5 C4 117.7(3)
C6 C5 C7 123.6(3)
C4 C5 C7 118.6(3)
O4' C4' C5' 109.3(3)
O4' C4' C3' 105.7(3)
C5' C4' C3' 113.0(3)
O4' C4' H4' 109.6
C5' C4' H4' 109.6
C3' C4' H4' 109.6
O20 C20 O3' 123.5(3)
O20 C20 C21 126.8(3)
O3' C20 C21 109.7(3)
O5' C5' C4' 112.7(3)
O5' C5' H5'1 109.0
C4' C5' H5'1 109.0
O5' C5' H5'2 109.0
C4' C5' H5'2 109.0
H5'1 C5' H5'2 107.8
C20 C21 C22 115.1(3)
C20 C21 H21A 108.5
C22 C21 H21A 108.5
C20 C21 H21B 108.5
C22 C21 H21B 108.5
H21A C21 H21B 107.5
O2' C2' C1' 109.7(3)
O2' C2' C3' 113.4(3)
C1' C2' C3' 100.5(3)
O2' C2' H2' 110.9
C1' C2' H2' 110.9
C3' C2' H2' 110.9
C10 C11 C12 113.3(3)
C10 C11 H11A 108.9
C12 C11 H11A 108.9
C10 C11 H11B 108.9
C12 C11 H11B 108.9
H11A C11 H11B 107.7
C5 C7 H7A 109.5
C5 C7 H7B 109.5
H7A C7 H7B 109.5
C5 C7 H7C 109.5
H7A C7 H7C 109.5
H7B C7 H7C 109.5
C8 C9 C10 111.0(3)
C8 C9 H9A 109.4
C10 C9 H9A 109.4
C8 C9 H9B 109.4
C10 C9 H9B 109.4
H9A C9 H9B 108.0
C23 C22 C21 109.7(3)
C23 C22 H22A 109.7
C21 C22 H22A 109.7
C23 C22 H22B 109.7
C21 C22 H22B 109.7
H22A C22 H22B 108.2
C17 C16 C15 113.9(3)
C17 C16 H16A 108.8
C15 C16 H16A 108.8
C17 C16 H16B 108.8
C15 C16 H16B 108.8
H16A C16 H16B 107.7
C15 C14 C13 113.3(3)
C15 C14 H14A 108.9
C13 C14 H14A 108.9
C15 C14 H14B 108.9
C13 C14 H14B 108.9
H14A C14 H14B 107.7
C23 C24 C25 112.1(3)
C23 C24 H24A 109.2
C25 C24 H24A 109.2
C23 C24 H24B 109.2
C25 C24 H24B 109.2
H24A C24 H24B 107.9
C26 C27 C28 113.0(3)
C26 C27 H27A 109.0
C28 C27 H27A 109.0
C26 C27 H27B 109.0
C28 C27 H27B 109.0
H27A C27 H27B 107.8
C24 C25 C26 113.2(3)
C24 C25 H25A 108.9
C26 C25 H25A 108.9
C24 C25 H25B 108.9
C26 C25 H25B 108.9
H25A C25 H25B 107.7
C24 C23 C22 114.5(3)
C24 C23 H23A 108.6
C22 C23 H23A 108.6
C24 C23 H23B 108.6
C22 C23 H23B 108.6
H23A C23 H23B 107.6
C11 C10 C9 111.7(3)
C11 C10 H10A 109.3
C9 C10 H10A 109.3
C11 C10 H10B 109.3
C9 C10 H10B 109.3
H10A C10 H10B 107.9
C18 C17 C16 112.7(3)
C18 C17 H17A 109.0
C16 C17 H17A 109.0
C18 C17 H17B 109.0
C16 C17 H17B 109.0
H17A C17 H17B 107.8
C27 C26 C25 112.8(3)
C27 C26 H26A 109.0
C25 C26 H26A 109.0
C27 C26 H26B 109.0
C25 C26 H26B 109.0
H26A C26 H26B 107.8
C13 C12 C11 112.8(3)
C13 C12 H12A 109.0
C11 C12 H12A 109.0
C13 C12 H12B 109.0
C11 C12 H12B 109.0
H12A C12 H12B 107.8
C12 C13 C14 114.0(3)
C12 C13 H13A 108.8
C14 C13 H13A 108.8
C12 C13 H13B 108.8
C14 C13 H13B 108.8
H13A C13 H13B 107.6
C28 C29 C30 113.4(3)
C28 C29 H29A 108.9
C30 C29 H29A 108.9
C28 C29 H29B 108.9
C30 C29 H29B 108.9
H29A C29 H29B 107.7
C14 C15 C16 114.0(3)
C14 C15 H15A 108.7
C16 C15 H15A 108.7
C14 C15 H15B 108.7
C16 C15 H15B 108.7
H15A C15 H15B 107.6
C17 C18 C19 113.4(4)
C17 C18 H18A 108.9
C19 C18 H18A 108.9
C17 C18 H18B 108.9
C19 C18 H18B 108.9
H18A C18 H18B 107.7
S1 C2S H2S1 109.5
S1 C2S H2S2 109.5
H2S1 C2S H2S2 109.5
S1 C2S H2S3 109.5
H2S1 C2S H2S3 109.5
H2S2 C2S H2S3 109.5
C31 C30 C29 112.6(3)
C31 C30 H30A 109.1
C29 C30 H30A 109.1
C31 C30 H30B 109.1
C29 C30 H30B 109.1
H30A C30 H30B 107.8
C29 C28 C27 113.4(3)
C29 C28 H28A 108.9
C27 C28 H28A 108.9
C29 C28 H28B 108.9
C27 C28 H28B 108.9
H28A C28 H28B 107.7
C30 C31 H31A 109.5
C30 C31 H31B 109.5
H31A C31 H31B 109.5
C30 C31 H31C 109.5
H31A C31 H31C 109.5
H31B C31 H31C 109.5
C18 C19 H19A 109.5
C18 C19 H19B 109.5
H19A C19 H19B 109.5
C18 C19 H19C 109.5
H19A C19 H19C 109.5
H19B C19 H19C 109.5
S1 C1S H1S1 109.5
S1 C1S H1S2 109.5
H1S1 C1S H1S2 109.5
S1 C1S H1S3 109.5
H1S1 C1S H1S3 109.5
H1S2 C1S H1S3 109.5

loop_
_geom_bond_atom_site_label_1
_geom_bond_atom_site_label_2
_geom_bond_distance
S1 O1S 1.508(3)
S1 C2S 1.778(4)
S1 C1S 1.785(5)
O4 C4 1.230(4)
O3' C20 1.351(4)
O3' C3' 1.440(4)
O4' C1' 1.422(4)
O4' C4' 1.453(4)
O2' C8 1.363(4)
O2' C2' 1.431(4)
O2 C2 1.223(4)
O5' C5' 1.418(5)
O5' H5' 0.8200
O8 C8 1.195(5)
O20 C20 1.201(5)
N3 C2 1.380(4)
N3 C4 1.383(4)
N3 H3 0.8600
N1 C2 1.379(4)
N1 C6 1.383(4)
N1 C1' 1.467(4)
C4 C5 1.453(5)
C8 C9 1.497(5)
C3' C2' 1.535(4)
C3' C4' 1.541(5)
C3' H3' 0.9800
C6 C5 1.342(4)
C6 H6 0.9300
C1' C2' 1.527(5)
C1' H1' 0.9800
C5 C7 1.502(5)
C4' C5' 1.501(5)
C4' H4' 0.9800
C20 C21 1.506(5)
C5' H5'1 0.9700
C5' H5'2 0.9700
C21 C22 1.531(5)
C21 H21A 0.9700
C21 H21B 0.9700
C2' H2' 0.9800
C11 C10 1.519(5)
C11 C12 1.530(5)
C11 H11A 0.9700
C11 H11B 0.9700
C7 H7A 0.9600
C7 H7B 0.9600
C7 H7C 0.9600
C9 C10 1.546(5)
C9 H9A 0.9700
C9 H9B 0.9700
C22 C23 1.526(5)
C22 H22A 0.9700
C22 H22B 0.9700
C16 C17 1.523(5)
C16 C15 1.535(5)
C16 H16A 0.9700
C16 H16B 0.9700
C14 C15 1.515(5)
C14 C13 1.526(5)
C14 H14A 0.9700
C14 H14B 0.9700
C24 C23 1.525(5)
C24 C25 1.531(5)
C24 H24A 0.9700
C24 H24B 0.9700
C27 C26 1.524(5)
C27 C28 1.528(5)
C27 H27A 0.9700
C27 H27B 0.9700
C25 C26 1.532(5)
C25 H25A 0.9700
C25 H25B 0.9700
C23 H23A 0.9700
C23 H23B 0.9700
C10 H10A 0.9700
C10 H10B 0.9700
C17 C18 1.518(5)
C17 H17A 0.9700
C17 H17B 0.9700
C26 H26A 0.9700
C26 H26B 0.9700
C12 C13 1.522(5)
C12 H12A 0.9700
C12 H12B 0.9700
C13 H13A 0.9700
C13 H13B 0.9700
C29 C28 1.521(5)
C29 C30 1.528(5)
C29 H29A 0.9700
C29 H29B 0.9700
C15 H15A 0.9700
C15 H15B 0.9700
C18 C19 1.528(6)
C18 H18A 0.9700
C18 H18B 0.9700
C2S H2S1 0.9600
C2S H2S2 0.9600
C2S H2S3 0.9600
C30 C31 1.523(6)
C30 H30A 0.9700
C30 H30B 0.9700
C28 H28A 0.9700
C28 H28B 0.9700
C31 H31A 0.9600
C31 H31B 0.9600
C31 H31C 0.9600
C19 H19A 0.9600
C19 H19B 0.9600
C19 H19C 0.9600
C1S H1S1 0.9600
C1S H1S2 0.9600
C1S H1S3 0.9600
